data_2016328
loop_
_publ_author_name
'Chun-Sen Liu'
'Ze Chang'
'Jun-Jie Wang'

_publ_section_title
;<i>catena</i>-Poly[[aquacopper(II)]-\m-hydroxido-\m-naphthalene-1-carboxylato-\k^2^<i>O</i>:<i>O</i>']:
 effect of a bulky aromatic skeleton in self-assembly
;
_journal_coeditor_code GD3161
_journal_issue 12
_journal_name_full 'Acta Crystallographica Section C'
_journal_page_first m589
_journal_page_last m591
_journal_paper_doi 10.1107/S0108270107054650
_journal_volume 63
_journal_year 2007
_chemical_formula_iupac '[Cu (C11 H7 O2) (O H) (H2 O)]'
_chemical_formula_moiety 'C11 H10 Cu O4'
_chemical_formula_sum 'C11 H10 Cu O4'
_chemical_formula_weight 269.73
_chemical_name_systematic
;
catena-Poly[[aquacopper(II)]-\m-hydroxido-\m-naphthalene-1-carboxylato-
\k^2^O:O']
;
_space_group_IT_number 14
_symmetry_cell_setting monoclinic
_symmetry_space_group_name_Hall '-P 2ybc'
_symmetry_space_group_name_H-M 'P 1 21/c 1'
_atom_sites_solution_hydrogens geom
_atom_sites_solution_primary direct
_atom_sites_solution_secondary difmap
_audit_creation_method SHELXL-97
_cell_angle_alpha 90.00
_cell_angle_beta 101.383(3)
_cell_angle_gamma 90.00
_cell_formula_units_Z 4
_cell_length_a 15.9395(7)
_cell_length_b 6.2397(2)
_cell_length_c 10.6094(6)
_cell_measurement_reflns_used 2348
_cell_measurement_temperature 294(2)
_cell_measurement_theta_max 25.26
_cell_measurement_theta_min 3.52
_cell_volume 1034.43(8)
_computing_cell_refinement 'SAINT (Bruker, 1998)'
_computing_data_collection 'SMART (Bruker, 1998)'
_computing_data_reduction 'SAINT (Bruker, 1998)'
_computing_molecular_graphics 'SHELXTL (Bruker, 1998)'
_computing_publication_material 'SHELXTL (Bruker, 1998) and PLATON (Spek, 2003)'
_computing_structure_refinement 'SHELXL97 (Sheldrick, 1997)'
_computing_structure_solution 'SHELXS97 (Sheldrick, 1997)'
_diffrn_ambient_temperature 294(2)
_diffrn_measured_fraction_theta_full 0.990
_diffrn_measured_fraction_theta_max 0.990
_diffrn_measurement_device_type 'Bruker SMART CCD area-detector'
_diffrn_measurement_method 'phi and omega scans'
_diffrn_radiation_monochromator graphite
_diffrn_radiation_source 'fine-focus sealed tube'
_diffrn_radiation_type MoK\a
_diffrn_radiation_wavelength 0.71073
_diffrn_reflns_av_R_equivalents 0.0418
_diffrn_reflns_av_sigmaI/netI 0.0360
_diffrn_reflns_limit_h_max 20
_diffrn_reflns_limit_h_min -21
_diffrn_reflns_limit_k_max 8
_diffrn_reflns_limit_k_min -8
_diffrn_reflns_limit_l_max 14
_diffrn_reflns_limit_l_min -11
_diffrn_reflns_number 10552
_diffrn_reflns_theta_full 28.28
_diffrn_reflns_theta_max 28.28
_diffrn_reflns_theta_min 2.61
_diffrn_standards_decay_% 0
_diffrn_standards_interval_count 0
_diffrn_standards_interval_time 0
_diffrn_standards_number 0
_exptl_absorpt_coefficient_mu 2.105
_exptl_absorpt_correction_T_max 0.7863
_exptl_absorpt_correction_T_min 0.7294
_exptl_absorpt_correction_type multi-scan
_exptl_absorpt_process_details '(SADABS; Bruker,1998)'
_exptl_crystal_colour blue
_exptl_crystal_density_diffrn 1.732
_exptl_crystal_density_method 'not measured'
_exptl_crystal_description block
_exptl_crystal_F_000 548
_exptl_crystal_size_max 0.16
_exptl_crystal_size_mid 0.14
_exptl_crystal_size_min 0.12
_refine_diff_density_max 0.431
_refine_diff_density_min -0.416
_refine_ls_extinction_method none
_refine_ls_goodness_of_fit_ref 1.034
_refine_ls_hydrogen_treatment constr
_refine_ls_matrix_type full
_refine_ls_number_parameters 145
_refine_ls_number_reflns 2545
_refine_ls_number_restraints 0
_refine_ls_restrained_S_all 1.034
_refine_ls_R_factor_all 0.0494
_refine_ls_R_factor_gt 0.0358
_refine_ls_shift/su_max 0.001
_refine_ls_shift/su_mean 0.000
_refine_ls_structure_factor_coef Fsqd
_refine_ls_weighting_details 'calc w=1/[\s^2^(Fo^2^)+(0.0378P)^2^+0.4928P] where P=(Fo^2^+2Fc^2^)/3'
_refine_ls_weighting_scheme calc
_refine_ls_wR_factor_gt 0.0779
_refine_ls_wR_factor_ref 0.0844
_reflns_number_gt 2010
_reflns_number_total 2545
_reflns_threshold_expression i>2sigma(I)
_cod_data_source_file gd3161.cif
_cod_data_source_block I
_cod_depositor_comments
;
The following automatic conversions were performed:
'_symmetry_cell_setting' value 'Monoclinic' changed to 'monoclinic'
according to '/home/saulius/struct/CIF-dictionaries/cif_core.dic'
dictionary named 'cif_core.dic' version 2.4.1 from 2010-06-29.

Automatic conversion script
Id: cif_fix_enum 1527 2010-12-29 10:47:43Z saulius 

The following automatic conversions were performed:

'_symmetry_cell_setting' value 'Monoclinic' changed to 'monoclinic'
according to /home/saulius/struct/CIF-dictionaries/cif_core.dic
dictionary named 'cif_core.dic' version 2.4.1 from 2010-06-29.

Automatic conversion script
Id: cif_fix_values 1715 2011-07-08 13:25:40Z adriana 
;
_cod_original_sg_symbol_H-M 'P 21/c'
_cod_database_code 2016328
_cod_database_fobs_code 2016328

loop_
_symmetry_equiv_pos_as_xyz
'x, y, z'
'-x, y+1/2, -z+1/2'
'-x, -y, -z'
'x, -y-1/2, z-1/2'

loop_
_atom_site_type_symbol
_atom_site_label
_atom_site_fract_x
_atom_site_fract_y
_atom_site_fract_z
_atom_site_U_iso_or_equiv
_atom_site_adp_type
_atom_site_calc_flag
_atom_site_refinement_flags
_atom_site_occupancy
Cu Cu1 0.503028(18) 0.55314(4) 0.74841(3) 0.02082(11) Uani d . 1
C C1 0.34611(16) 0.3047(4) 0.6379(2) 0.0237(5) Uani d . 1
C C2 0.25356(16) 0.3156(4) 0.5722(2) 0.0245(5) Uani d . 1
C C3 0.20007(17) 0.1589(4) 0.6014(3) 0.0339(6) Uani d . 1
H H3 0.2225 0.0489 0.6572 0.041 Uiso calc R 1
C C4 0.11182(19) 0.1620(5) 0.5485(3) 0.0410(7) Uani d . 1
H H4 0.0763 0.0566 0.5711 0.049 Uiso calc R 1
C C5 0.07856(18) 0.3184(5) 0.4646(3) 0.0382(7) Uani d . 1
H H5 0.0203 0.3185 0.4297 0.046 Uiso calc R 1
C C6 0.13114(17) 0.4815(4) 0.4294(3) 0.0300(6) Uani d . 1
C C7 0.22005(16) 0.4844(4) 0.4841(3) 0.0258(5) Uani d . 1
C C8 0.0962(2) 0.6442(5) 0.3396(3) 0.0402(7) Uani d . 1
H H8 0.0380 0.6438 0.3044 0.048 Uiso calc R 1
C C9 0.1467(2) 0.7995(5) 0.3048(3) 0.0456(8) Uani d . 1
H H9 0.1232 0.9032 0.2453 0.055 Uiso calc R 1
C C10 0.2344(2) 0.8031(5) 0.3590(3) 0.0438(8) Uani d . 1
H H10 0.2686 0.9106 0.3352 0.053 Uiso calc R 1
C C11 0.27066(18) 0.6512(5) 0.4463(3) 0.0343(6) Uani d . 1
H H11 0.3289 0.6572 0.4811 0.041 Uiso calc R 1
O O1 0.37940(11) 0.1210(3) 0.65603(19) 0.0311(4) Uani d . 1
O O2 0.38330(11) 0.4794(3) 0.6721(2) 0.0317(4) Uani d . 1
O O3 0.54490(11) 0.2984(2) 0.67951(17) 0.0224(4) Uani d . 1
H H31 0.5987 0.2960 0.7074 0.027 Uiso d R 1
O O4 0.52295(14) 0.7749(3) 0.57325(19) 0.0376(5) Uani d . 1
H H41 0.4995 0.7371 0.4975 0.045 Uiso d R 1
H H42 0.5714 0.8205 0.5631 0.045 Uiso d R 1

loop_
_atom_site_aniso_label
_atom_site_aniso_U_11
_atom_site_aniso_U_22
_atom_site_aniso_U_33
_atom_site_aniso_U_12
_atom_site_aniso_U_13
_atom_site_aniso_U_23
Cu1 0.01926(17) 0.01780(17) 0.02369(18) -0.00016(11) 0.00010(11) -0.00240(12)
C1 0.0211(13) 0.0285(13) 0.0214(13) 0.0004(10) 0.0041(10) -0.0020(10)
C2 0.0195(12) 0.0277(13) 0.0251(13) 0.0001(10) 0.0018(10) -0.0029(10)
C3 0.0272(15) 0.0303(14) 0.0404(17) -0.0003(11) -0.0023(12) 0.0066(12)
C4 0.0260(15) 0.0414(17) 0.054(2) -0.0088(13) 0.0044(14) 0.0036(14)
C5 0.0176(13) 0.0500(18) 0.0432(18) -0.0030(12) -0.0034(12) -0.0019(14)
C6 0.0237(13) 0.0380(15) 0.0266(14) 0.0046(11) 0.0008(11) -0.0026(11)
C7 0.0226(13) 0.0300(13) 0.0238(14) 0.0039(10) 0.0023(10) -0.0004(10)
C8 0.0290(15) 0.0521(18) 0.0353(17) 0.0091(14) -0.0035(13) 0.0011(14)
C9 0.048(2) 0.0486(19) 0.0379(18) 0.0151(15) 0.0026(15) 0.0140(15)
C10 0.0461(19) 0.0450(18) 0.0414(18) 0.0001(14) 0.0109(15) 0.0127(14)
C11 0.0252(14) 0.0413(16) 0.0358(16) -0.0006(12) 0.0046(12) 0.0071(13)
O1 0.0226(9) 0.0238(9) 0.0425(12) 0.0002(7) -0.0046(8) 0.0015(8)
O2 0.0217(9) 0.0239(9) 0.0442(12) 0.0009(7) -0.0064(8) -0.0057(8)
O3 0.0212(9) 0.0208(8) 0.0251(9) 0.0008(7) 0.0041(7) 0.0013(7)
O4 0.0474(13) 0.0439(11) 0.0214(10) -0.0047(10) 0.0066(9) 0.0015(9)

loop_
_atom_type_symbol
_atom_type_description
_atom_type_scat_dispersion_real
_atom_type_scat_dispersion_imag
_atom_type_scat_source
C C 0.0033 0.0016 'International Tables Vol C Tables 4.2.6.8 and 6.1.1.4'
H H 0.0000 0.0000 'International Tables Vol C Tables 4.2.6.8 and 6.1.1.4'
O O 0.0106 0.0060 'International Tables Vol C Tables 4.2.6.8 and 6.1.1.4'
Cu Cu 0.3201 1.2651 'International Tables Vol C Tables 4.2.6.8 and 6.1.1.4'

loop_
_geom_angle_atom_site_label_1
_geom_angle_atom_site_label_2
_geom_angle_atom_site_label_3
_geom_angle_site_symmetry_1
_geom_angle_site_symmetry_3
_geom_angle
_geom_angle_publ_flag
O3 Cu1 O3 . 2_656 176.35(5) yes
O3 Cu1 O2 . . 91.80(8) yes
O3 Cu1 O2 2_656 . 85.48(7) yes
O3 Cu1 O1 . 2_656 90.40(8) yes
O3 Cu1 O1 2_656 2_656 92.06(8) yes
O2 Cu1 O1 . 2_656 173.75(8) yes
O3 Cu1 O4 . . 94.23(7) yes
O3 Cu1 O4 2_656 . 88.44(7) yes
O2 Cu1 O4 . . 94.71(8) yes
O1 Cu1 O4 2_656 . 90.95(8) yes
O2 C1 O1 . . 125.6(2) ?
O2 C1 C2 . . 117.2(2) ?
O1 C1 C2 . . 117.1(2) ?
C3 C2 C7 . . 120.1(2) ?
C3 C2 C1 . . 117.4(2) ?
C7 C2 C1 . . 122.6(2) ?
C2 C3 C4 . . 121.1(3) ?
C2 C3 H3 . . 119.5 ?
C4 C3 H3 . . 119.5 ?
C5 C4 C3 . . 120.1(3) ?
C5 C4 H4 . . 119.9 ?
C3 C4 H4 . . 119.9 ?
C4 C5 C6 . . 121.0(3) ?
C4 C5 H5 . . 119.5 ?
C6 C5 H5 . . 119.5 ?
C5 C6 C7 . . 119.8(3) ?
C5 C6 C8 . . 121.0(3) ?
C7 C6 C8 . . 119.3(3) ?
C6 C7 C11 . . 118.0(2) ?
C6 C7 C2 . . 117.9(2) ?
C11 C7 C2 . . 124.1(2) ?
C9 C8 C6 . . 121.0(3) ?
C9 C8 H8 . . 119.5 ?
C6 C8 H8 . . 119.5 ?
C8 C9 C10 . . 119.8(3) ?
C8 C9 H9 . . 120.1 ?
C10 C9 H9 . . 120.1 ?
C11 C10 C9 . . 121.2(3) ?
C11 C10 H10 . . 119.4 ?
C9 C10 H10 . . 119.4 ?
C10 C11 C7 . . 120.7(3) ?
C10 C11 H11 . . 119.7 ?
C7 C11 H11 . . 119.7 ?
C1 O1 Cu1 . 2_646 126.57(17) ?
Cu1 O4 H41 . . 118.2 ?
Cu1 O4 H42 . . 123.8 ?
H41 O4 H42 . . 102.5 ?
C1 O2 Cu1 . . 132.96(17) ?
Cu1 O3 Cu1 . 2_646 108.05(8) ?
Cu1 O3 H31 . . 106.5 ?
Cu1 O3 H31 2_646 . 107.4 ?

loop_
_geom_bond_atom_site_label_1
_geom_bond_atom_site_label_2
_geom_bond_site_symmetry_2
_geom_bond_distance
_geom_bond_publ_flag
Cu1 O3 . 1.9232(16) yes
Cu1 O3 2_656 1.9342(16) yes
Cu1 O2 . 1.9747(18) yes
Cu1 O1 2_656 1.9923(18) yes
Cu1 O4 . 2.3879(19) yes
C1 O2 . 1.260(3) ?
C1 O1 . 1.262(3) ?
C1 C2 . 1.504(3) ?
C2 C3 . 1.372(4) ?
C2 C7 . 1.439(4) ?
C3 C4 . 1.408(4) ?
C3 H3 . 0.9300 ?
C4 C5 . 1.356(4) ?
C4 H4 . 0.9300 ?
C5 C6 . 1.414(4) ?
C5 H5 . 0.9300 ?
C6 C7 . 1.422(4) ?
C6 C8 . 1.428(4) ?
C7 C11 . 1.422(4) ?
C8 C9 . 1.356(4) ?
C8 H8 . 0.9300 ?
C9 C10 . 1.403(5) ?
C9 H9 . 0.9300 ?
C10 C11 . 1.370(4) ?
C10 H10 . 0.9300 ?
C11 H11 . 0.9300 ?
O1 Cu1 2_646 1.9923(18) yes
O4 H41 . 0.8500 ?
O4 H42 . 0.8500 ?
O3 Cu1 2_646 1.9342(16) yes
O3 H31 . 0.8500 ?

loop_
_geom_hbond_atom_site_label_D
_geom_hbond_atom_site_label_H
_geom_hbond_atom_site_label_A
_geom_hbond_site_symmetry_A
_geom_hbond_distance_DH
_geom_hbond_distance_HA
_geom_hbond_distance_DA
_geom_hbond_angle_DHA
O4 H41 O3 3_666 0.85 1.88 2.725(3) 169
O3 H31 O1 2_656 0.85 2.48 2.779(2) 102
O3 H31 O2 2_646 0.85 2.34 2.653(2) 102

loop_
_geom_torsion_atom_site_label_1
_geom_torsion_atom_site_label_2
_geom_torsion_atom_site_label_3
_geom_torsion_atom_site_label_4
_geom_torsion_site_symmetry_1
_geom_torsion_site_symmetry_4
_geom_torsion
O2 C1 C2 C3 . . -141.6(3)
O1 C1 C2 C3 . . 37.2(4)
O2 C1 C2 C7 . . 36.8(4)
O1 C1 C2 C7 . . -144.4(3)
C7 C2 C3 C4 . . -1.2(4)
C1 C2 C3 C4 . . 177.3(3)
C2 C3 C4 C5 . . 1.6(5)
C3 C4 C5 C6 . . -0.5(5)
C4 C5 C6 C7 . . -1.1(4)
C4 C5 C6 C8 . . 179.0(3)
C5 C6 C7 C11 . . -179.9(3)
C8 C6 C7 C11 . . -0.1(4)
C5 C6 C7 C2 . . 1.4(4)
C8 C6 C7 C2 . . -178.7(2)
C3 C2 C7 C6 . . -0.3(4)
C1 C2 C7 C6 . . -178.7(2)
C3 C2 C7 C11 . . -178.8(3)
C1 C2 C7 C11 . . 2.8(4)
C5 C6 C8 C9 . . -179.4(3)
C7 C6 C8 C9 . . 0.7(4)
C6 C8 C9 C10 . . -1.0(5)
C8 C9 C10 C11 . . 0.5(5)
C9 C10 C11 C7 . . 0.2(5)
C6 C7 C11 C10 . . -0.4(4)
C2 C7 C11 C10 . . 178.1(3)
O2 C1 O1 Cu1 . 2_646 3.7(4)
C2 C1 O1 Cu1 . 2_646 -174.98(16)
O1 C1 O2 Cu1 . . 6.4(4)
C2 C1 O2 Cu1 . . -174.93(17)
O3 Cu1 O2 C1 . . 24.1(3)
O3 Cu1 O2 C1 2_656 . -153.4(3)
O4 Cu1 O2 C1 . . 118.5(3)
O2 Cu1 O3 Cu1 . 2_646 -61.24(9)
O1 Cu1 O3 Cu1 2_656 2_646 112.91(9)
O4 Cu1 O3 Cu1 . 2_646 -156.11(9)
